data_1513173
loop_
_publ_author_name
'Wei-Chuan Chen'
'Madeleine M. Joulli\'e'

_publ_section_title
;
 The first total synthesis of roquefortine D
;
_journal_issue 46
_journal_name_full 'Tetrahedron Letters'
_journal_page_first 8401
_journal_page_last 8404
_journal_paper_doi 10.1016/S0040-4039(98)01957-1
_journal_volume 39
_journal_year 1998
_chemical_formula_sum 'C27 H38 N2 O6'
_chemical_formula_weight 486.59
_space_group_IT_number 4
_symmetry_cell_setting monoclinic
_symmetry_Int_Tables_number 4
_symmetry_space_group_name_Hall 'P 2yb'
_symmetry_space_group_name_H-M 'P 1 21 1'
_atom_sites_solution_hydrogens geom
_atom_sites_solution_primary direct
_atom_sites_solution_secondary difmap
_audit_creation_method SHELXL
_cell_angle_alpha 90.00
_cell_angle_beta 113.312(3)
_cell_angle_gamma 90.00
_cell_formula_units_Z 2
_cell_length_a 10.5732(5)
_cell_length_b 13.7918(9)
_cell_length_c 10.4851(7)
_cell_measurement_temperature 200(2)
_cell_volume 1404.15(15)
_computing_structure_refinement 'SHELXL-93 (Sheldrick, 1993)'
_computing_structure_solution 'SIR92 (Altomare, 1993)'
_diffrn_ambient_temperature 200(2)
_diffrn_measurement_device 'image plate area detector'
_diffrn_measurement_device_type 'Rigaku R-AXIS IIc'
_diffrn_measurement_method 'phi oscillations'
_diffrn_radiation_monochromator graphite
_diffrn_radiation_source 'rotating anode'
_diffrn_radiation_type MoK\a
_diffrn_radiation_wavelength 0.71069
_diffrn_reflns_av_R_equivalents 0.0328
_diffrn_reflns_av_sigmaI/netI 0.0326
_diffrn_reflns_limit_h_max 12
_diffrn_reflns_limit_h_min -12
_diffrn_reflns_limit_k_max 16
_diffrn_reflns_limit_k_min -16
_diffrn_reflns_limit_l_max 12
_diffrn_reflns_limit_l_min -10
_diffrn_reflns_number 9626
_diffrn_reflns_theta_max 25.35
_diffrn_reflns_theta_min 2.57
_exptl_absorpt_coefficient_mu 0.081
_exptl_absorpt_correction_type none
_exptl_crystal_density_diffrn 1.151
_exptl_crystal_F_000 524
_exptl_crystal_size_max 0.26
_exptl_crystal_size_mid 0.10
_exptl_crystal_size_min 0.05
_refine_diff_density_max 0.453
_refine_diff_density_min -0.205
_refine_diff_density_rms 0.044
_refine_ls_abs_structure_details 'Flack H D (1983), Acta Cryst. A39, 876-881'
_refine_ls_abs_structure_Flack 1.11(192)
_refine_ls_extinction_coef 0.0394(47)
_refine_ls_extinction_expression Fc^*^=kFc[1+0.001xFc^2^\l^3^/sin(2\q)]^-1/4^
_refine_ls_extinction_method SHELXL
_refine_ls_goodness_of_fit_all 1.134
_refine_ls_goodness_of_fit_obs 1.177
_refine_ls_matrix_type full
_refine_ls_number_parameters 364
_refine_ls_number_reflns 4722
_refine_ls_number_restraints 1
_refine_ls_restrained_S_all 1.134
_refine_ls_restrained_S_obs 1.177
_refine_ls_R_factor_all 0.0861
_refine_ls_R_factor_obs 0.0743
_refine_ls_shift/esd_max 8.311
_refine_ls_shift/esd_mean 0.029
_refine_ls_structure_factor_coef Fsqd
_refine_ls_weighting_details 'w=1/[\s^2^(Fo^2^)+(0.0803P)^2^+0.6235P] where P=(Fo^2^+2Fc^2^)/3'
_refine_ls_weighting_scheme calc
_refine_ls_wR_factor_all 0.1892
_refine_ls_wR_factor_obs 0.1791
_reflns_number_observed 3967
_reflns_number_total 4722
_reflns_observed_criterion >2sigma(I)
_cod_data_source_file 734.cif
_cod_data_source_block shelxl
_cod_depositor_comments
;
The following automatic conversions were performed:

'_refine_ls_weighting_scheme' value 'calc
w=1/[\s^2^(Fo^2^)+(0.0803P)^2^+0.6235P] where P=(Fo^2^+2Fc^2^)/3' was
changed to 'calc'. New tag '_refine_ls_weighting_details' was
created. The value of the new tag was set to
'w=1/[\s^2^(Fo^2^)+(0.0803P)^2^+0.6235P] where P=(Fo^2^+2Fc^2^)/3'.

Automatic conversion script
Id: cif_fix_values 3143 2015-03-26 13:38:13Z robertas 
;
_cod_original_sg_symbol_H-M 'P 21       '
_cod_database_code 1513173

loop_
_symmetry_equiv_pos_as_xyz
'x, y, z'
'-x, y+1/2, -z'

loop_
_atom_site_aniso_label
_atom_site_aniso_U_11
_atom_site_aniso_U_22
_atom_site_aniso_U_33
_atom_site_aniso_U_23
_atom_site_aniso_U_13
_atom_site_aniso_U_12
O1 0.085(2) 0.091(3) 0.123(3) 0.034(2) 0.067(2) 0.008(2)
O2 0.087(2) 0.073(2) 0.121(3) 0.002(2) 0.065(2) 0.005(2)
O3 0.049(2) 0.086(2) 0.070(2) 0.008(2) 0.0141(14) -0.007(2)
O4 0.067(2) 0.112(3) 0.069(2) 0.025(2) 0.019(2) -0.007(2)
O5 0.075(2) 0.075(2) 0.049(2) 0.0023(14) 0.0318(14) 0.004(2)
O6 0.123(3) 0.091(2) 0.078(2) -0.008(2) 0.062(2) 0.017(2)
N1 0.061(2) 0.061(2) 0.056(2) -0.002(2) 0.030(2) 0.004(2)
N2 0.051(2) 0.075(2) 0.053(2) 0.003(2) 0.022(2) -0.002(2)
C1 0.060(2) 0.053(2) 0.081(3) 0.000(2) 0.034(2) -0.003(2)
C2 0.076(3) 0.056(3) 0.111(4) -0.006(3) 0.051(3) -0.001(2)
C3 0.091(4) 0.058(3) 0.140(6) 0.003(3) 0.063(4) 0.008(3)
C4 0.080(4) 0.058(3) 0.139(6) 0.026(3) 0.050(4) 0.014(3)
C5 0.070(3) 0.082(4) 0.087(4) 0.025(3) 0.032(3) 0.006(3)
C6 0.055(2) 0.056(2) 0.074(3) 0.008(2) 0.032(2) 0.000(2)
C7 0.051(2) 0.062(2) 0.053(2) 0.001(2) 0.019(2) -0.006(2)
C8 0.064(2) 0.067(3) 0.054(2) 0.002(2) 0.027(2) -0.002(2)
C9 0.057(2) 0.060(2) 0.060(2) 0.003(2) 0.030(2) -0.003(2)
C10 0.051(2) 0.057(2) 0.054(2) -0.004(2) 0.022(2) -0.004(2)
C11 0.059(2) 0.068(3) 0.060(3) -0.005(2) 0.024(2) -0.009(2)
C12 0.087(4) 0.117(5) 0.108(5) -0.047(4) 0.044(4) -0.031(4)
C13 0.076(3) 0.079(3) 0.081(3) -0.012(3) 0.026(3) -0.010(3)
C14 0.065(3) 0.118(5) 0.071(3) 0.005(3) 0.002(3) -0.011(3)
C15 0.280(25) 0.362(34) 0.284(23) 0.040(22) -0.052(21) -0.013(25)
C16 0.063(3) 0.068(3) 0.066(3) -0.004(2) 0.033(2) -0.011(2)
C17 0.113(6) 0.137(6) 0.175(8) 0.040(7) 0.105(6) 0.002(5)
C18 0.054(2) 0.075(3) 0.067(3) 0.005(2) 0.023(2) 0.003(2)
C19 0.047(2) 0.122(4) 0.077(3) 0.014(3) 0.004(2) -0.015(3)
C20 0.060(4) 0.200(9) 0.139(7) 0.034(7) 0.011(4) -0.046(5)
C21 0.077(4) 0.169(8) 0.154(8) 0.037(7) 0.032(5) 0.039(5)
C22 0.098(5) 0.147(7) 0.089(5) -0.001(4) 0.003(4) -0.029(5)
C23 0.075(3) 0.067(3) 0.057(2) -0.005(2) 0.030(2) 0.001(2)
C24 0.086(3) 0.092(3) 0.052(3) 0.014(2) 0.032(2) 0.016(3)
C25 0.165(7) 0.104(5) 0.080(4) 0.028(4) 0.062(5) 0.052(5)
C26 0.119(5) 0.135(6) 0.064(3) -0.013(4) 0.010(3) 0.009(5)
C27 0.115(5) 0.133(6) 0.105(5) 0.042(4) 0.069(5) 0.023(5)

loop_
_atom_site_label
_atom_site_type_symbol
_atom_site_fract_x
_atom_site_fract_y
_atom_site_fract_z
_atom_site_U_iso_or_equiv
_atom_site_thermal_displace_type
_atom_site_occupancy
_atom_site_calc_flag
_atom_site_refinement_flags
O1 O 0.2368(4) 0.5549(3) 1.1583(4) 0.0916(12) Uani 1 d .
O2 O 0.1831(4) 0.7053(3) 1.0770(4) 0.0861(11) Uani 1 d .
O3 O 0.1536(3) 0.5988(2) 0.8174(3) 0.0714(9) Uani 1 d .
O4 O 0.2297(3) 0.7078(3) 0.6994(4) 0.0852(11) Uani 1 d .
O5 O 0.4909(3) 0.7841(2) 0.6889(3) 0.0643(8) Uani 1 d .
O6 O 0.5707(4) 0.6446(3) 0.6350(4) 0.0901(11) Uani 1 d .
N1 N 0.5336(4) 0.6588(2) 0.8338(3) 0.0574(8) Uani 1 d .
N2 N 0.3568(3) 0.6697(3) 0.9257(3) 0.0591(9) Uani 1 d .
C1 C 0.6157(4) 0.5817(3) 0.9093(5) 0.0622(11) Uani 1 d .
C2 C 0.6603(5) 0.4999(3) 0.8619(7) 0.0767(14) Uani 1 d .
H2 H 0.6394(5) 0.4911(3) 0.7677(7) 0.152(33) Uiso 1 calc R
C3 C 0.7365(6) 0.4323(4) 0.9584(8) 0.091(2) Uani 1 d .
H3 H 0.7684(6) 0.3776(4) 0.9286(8) 0.120(23) Uiso 1 calc R
C4 C 0.7664(6) 0.4436(4) 1.0968(8) 0.090(2) Uani 1 d .
H4 H 0.8155(6) 0.3957(4) 1.1593(8) 0.097(18) Uiso 1 calc R
C5 C 0.7245(5) 0.5251(4) 1.1439(6) 0.0792(14) Uani 1 d .
H5 H 0.7462(5) 0.5331(4) 1.2383(6) 0.099(19) Uiso 1 calc R
C6 C 0.6494(4) 0.5958(3) 1.0497(5) 0.0597(10) Uani 1 d .
C7 C 0.5905(4) 0.6911(3) 1.0752(4) 0.0558(10) Uani 1 d .
C8 C 0.5015(4) 0.6750(3) 1.1572(4) 0.0607(11) Uani 1 d .
H8A H 0.4761(4) 0.7363(3) 1.1860(4) 0.059(12) Uiso 1 calc R
H8B H 0.5494(4) 0.6357(3) 1.2389(4) 0.093(17) Uiso 1 calc R
C9 C 0.3740(4) 0.6220(3) 1.0551(4) 0.0567(10) Uani 1 d .
H9 H 0.3943(4) 0.5530(3) 1.0509(4) 0.068(13) Uiso 1 calc R
C10 C 0.4834(4) 0.7123(3) 0.9263(4) 0.0534(9) Uani 1 d .
H10 H 0.4738(4) 0.7819(3) 0.9057(4) 0.058(11) Uiso 1 calc R
C11 C 0.7023(5) 0.7733(3) 1.1331(5) 0.0624(11) Uani 1 d .
C12 C 0.7756(7) 0.7902(6) 1.0291(7) 0.102(2) Uani 1 d .
H12A H 0.7071(7) 0.7963(35) 0.9362(10) 0.220(48) Uiso 1 calc R
H12B H 0.8344(37) 0.7360(16) 1.0338(36) 0.095(19) Uiso 1 calc R
H12C H 0.8296(40) 0.8484(19) 1.0543(31) 0.147(27) Uiso 1 calc R
C13 C 0.6370(6) 0.8686(4) 1.1465(6) 0.0800(14) Uani 1 d .
H13A H 0.5624(24) 0.8836(14) 1.0600(13) 0.102(19) Uiso 1 calc R
H13B H 0.7047(11) 0.9193(6) 1.1695(37) 0.093(17) Uiso 1 calc R
H13C H 0.6027(34) 0.8633(9) 1.2183(26) 0.130(25) Uiso 1 calc R
C14 C 0.8050(6) 0.7455(5) 1.2756(6) 0.092(2) Uani 1 d .
H14 H 0.7780(6) 0.7224(5) 1.3442(6) 0.124(25) Uiso 1 calc R
C15 C 0.9265(24) 0.7553(17) 1.2950(25) 0.360(15) Uani 1 d .
H15A H 0.9501(24) 0.7786(17) 1.2240(25) 2.000(1530) Uiso 1 calc R
H15B H 0.9952(24) 0.7395(17) 1.3806(25) 0.205(48) Uiso 1 calc R
C16 C 0.2520(5) 0.6343(4) 1.0944(5) 0.0637(11) Uani 1 d .
C17 C 0.1275(9) 0.5569(7) 1.2090(11) 0.127(3) Uani 1 d .
H17A H 0.1564(26) 0.5948(40) 1.2926(37) 0.221(59) Uiso 1 calc R
H17B H 0.1073(47) 0.4920(8) 1.2281(65) 0.228(53) Uiso 1 calc R
H17C H 0.0465(22) 0.5854(43) 1.1399(28) 0.156(34) Uiso 1 calc R
C18 C 0.2423(4) 0.6624(3) 0.8021(5) 0.0658(11) Uani 1 d .
C19 C 0.0128(5) 0.5920(5) 0.7087(6) 0.089(2) Uani 1 d .
C20 C -0.0513(7) 0.5209(9) 0.7749(10) 0.142(4) Uani 1 d .
H20A H -0.1372(40) 0.4982(44) 0.7067(21) 0.210(45) Uiso 1 calc R
H20B H -0.0672(71) 0.5523(17) 0.8490(52) 0.233(65) Uiso 1 calc R
H20C H 0.0098(36) 0.4669(27) 0.8114(71) 0.195(46) Uiso 1 calc R
C21 C -0.0565(8) 0.6902(7) 0.6862(11) 0.137(3) Uani 1 d .
H21A H -0.1518(17) 0.6835(10) 0.6255(50) 0.175(33) Uiso 1 calc R
H21B H -0.0122(41) 0.7334(15) 0.6450(58) 0.185(44) Uiso 1 calc R
H21C H -0.0494(54) 0.7160(20) 0.7738(13) 0.165(41) Uiso 1 calc R
C22 C 0.0162(8) 0.5510(7) 0.5790(7) 0.122(3) Uani 1 d .
H22A H 0.0629(41) 0.5952(16) 0.5417(26) 0.118(25) Uiso 1 calc R
H22B H -0.0762(8) 0.5411(32) 0.5124(18) 0.127(23) Uiso 1 calc R
H22C H 0.0642(41) 0.4901(17) 0.5991(11) 0.154(35) Uiso 1 calc R
C23 C 0.5340(5) 0.6931(3) 0.7104(5) 0.0652(11) Uani 1 d .
C24 C 0.4622(6) 0.8343(4) 0.5557(5) 0.0749(13) Uani 1 d .
C25 C 0.4077(10) 0.9315(5) 0.5804(7) 0.112(2) Uani 1 d .
H25A H 0.3880(51) 0.9722(14) 0.5006(23) 0.106(19) Uiso 1 calc R
H25B H 0.4757(23) 0.9621(18) 0.6604(33) 0.277(74) Uiso 1 calc R
H25C H 0.3250(31) 0.9214(6) 0.5958(53) 0.168(37) Uiso 1 calc R
C26 C 0.3508(8) 0.7803(7) 0.4394(6) 0.114(2) Uani 1 d .
H26A H 0.3270(30) 0.8156(15) 0.3542(11) 0.147(29) Uiso 1 calc R
H26B H 0.2709(16) 0.7738(27) 0.4607(21) 0.350(98) Uiso 1 calc R
H26C H 0.3839(16) 0.7171(12) 0.4294(27) 0.064(14) Uiso 1 calc R
C27 C 0.5916(8) 0.8455(6) 0.5317(8) 0.110(2) Uani 1 d .
H27A H 0.5776(15) 0.8930(23) 0.4604(31) 0.088(16) Uiso 1 calc R
H27B H 0.6154(25) 0.7845(9) 0.5031(44) 0.218(51) Uiso 1 calc R
H27C H 0.6647(13) 0.8663(30) 0.6161(14) 0.168(37) Uiso 1 calc R

loop_
_atom_type_symbol
_atom_type_description
_atom_type_scat_dispersion_real
_atom_type_scat_dispersion_imag
_atom_type_scat_source
C C 0.0033 0.0016 'International Tables Vol C Tables 4.2.6.8 and 6.1.1.4'
H H 0.0000 0.0000 'International Tables Vol C Tables 4.2.6.8 and 6.1.1.4'
N N 0.0061 0.0033 'International Tables Vol C Tables 4.2.6.8 and 6.1.1.4'
O O 0.0106 0.0060 'International Tables Vol C Tables 4.2.6.8 and 6.1.1.4'

loop_
_geom_angle_atom_site_label_1
_geom_angle_atom_site_label_2
_geom_angle_atom_site_label_3
_geom_angle
C16 O1 C17 116.3(5)
C18 O3 C19 119.3(4)
C23 O5 C24 122.2(3)
C23 N1 C1 124.0(4)
C23 N1 C10 125.5(3)
C1 N1 C10 108.1(3)
C18 N2 C9 125.5(4)
C18 N2 C10 119.7(3)
C9 N2 C10 113.7(3)
C6 C1 C2 120.9(5)
C6 C1 N1 109.6(4)
C2 C1 N1 129.4(5)
C3 C2 C1 118.0(6)
C4 C3 C2 121.7(5)
C3 C4 C5 120.3(5)
C4 C5 C6 119.6(6)
C1 C6 C5 119.4(4)
C1 C6 C7 110.9(4)
C5 C6 C7 129.7(4)
C6 C7 C8 111.1(3)
C6 C7 C10 100.0(3)
C8 C7 C10 103.2(3)
C6 C7 C11 113.1(3)
C8 C7 C11 115.1(3)
C10 C7 C11 112.9(3)
C7 C8 C9 104.1(3)
N2 C9 C16 113.5(4)
N2 C9 C8 100.7(3)
C16 C9 C8 111.4(4)
N2 C10 N1 111.3(3)
N2 C10 C7 103.4(3)
N1 C10 C7 105.0(3)
C14 C11 C13 107.7(4)
C14 C11 C7 109.6(4)
C13 C11 C7 111.1(4)
C14 C11 C12 111.3(5)
C13 C11 C12 107.5(5)
C7 C11 C12 109.7(4)
C15 C14 C11 115.6(13)
O2 C16 O1 124.5(4)
O2 C16 C9 125.9(4)
O1 C16 C9 109.4(4)
O4 C18 O3 127.7(4)
O4 C18 N2 123.0(4)
O3 C18 N2 109.3(4)
O3 C19 C22 110.4(5)
O3 C19 C20 100.7(4)
C22 C19 C20 110.6(7)
O3 C19 C21 109.9(6)
C22 C19 C21 112.6(7)
C20 C19 C21 112.1(7)
O6 C23 O5 126.2(4)
O6 C23 N1 123.0(4)
O5 C23 N1 110.9(4)
O5 C24 C27 110.4(4)
O5 C24 C26 109.5(5)
C27 C24 C26 112.8(6)
O5 C24 C25 101.6(4)
C27 C24 C25 111.8(6)
C26 C24 C25 110.1(6)

loop_
_geom_bond_atom_site_label_1
_geom_bond_atom_site_label_2
_geom_bond_distance
O1 C16 1.326(6)
O1 C17 1.451(7)
O2 C16 1.192(6)
O3 C18 1.339(5)
O3 C19 1.477(5)
O4 C18 1.207(5)
O5 C23 1.324(6)
O5 C24 1.479(5)
O6 C23 1.211(5)
N1 C23 1.379(5)
N1 C1 1.403(6)
N1 C10 1.475(5)
N2 C18 1.383(6)
N2 C9 1.454(5)
N2 C10 1.459(5)
C1 C6 1.384(6)
C1 C2 1.388(6)
C2 C3 1.378(8)
C3 C4 1.367(9)
C4 C5 1.369(8)
C5 C6 1.391(6)
C6 C7 1.523(6)
C7 C8 1.522(6)
C7 C10 1.550(6)
C7 C11 1.575(6)
C8 C9 1.534(6)
C9 C16 1.511(6)
C11 C14 1.508(7)
C11 C13 1.518(7)
C11 C12 1.585(7)
C14 C15 1.23(2)
C19 C22 1.486(10)
C19 C20 1.508(9)
C19 C21 1.514(10)
C24 C27 1.493(8)
C24 C26 1.514(9)
C24 C25 1.521(8)
